data_7034639
loop_
_publ_author_name
'Murray, Niamh S.'
'Keller, Sarah'
'Constable, Edwin C.'
'Housecroft, Catherine E.'
'Neuburger, Markus'
'Prescimone, Alessandro'

_publ_section_title
;
 [Cu(N^N)(P^P)](+) complexes with 2,2':6',2''-terpyridine ligands as the
 N^N domain.
;
_journal_issue 16
_journal_name_full 'Dalton transactions (Cambridge, England : 2003)'
_journal_page_first 7626
_journal_page_last 7633
_journal_paper_doi 10.1039/c5dt00517e
_journal_volume 44
_journal_year 2015
_chemical_formula_moiety 'C51 H39 Cu N3 O P2, F6 P'
_chemical_formula_sum 'C51 H39 Cu F6 N3 O P3'
_chemical_formula_weight 980.35
_space_group_IT_number 14
_symmetry_cell_setting monoclinic
_symmetry_space_group_name_Hall '-P 2yn'
_symmetry_space_group_name_H-M 'P 1 21/n 1'
_atom_sites_solution_hydrogens difmap
_atom_sites_solution_primary other
_audit_update_record
;
2014-12-27 deposited with the CCDC.
2015-03-19 downloaded from the CCDC.
;
_cell_angle_alpha 90
_cell_angle_beta 111.601(2)
_cell_angle_gamma 90
_cell_formula_units_Z 8
_cell_length_a 25.8524(15)
_cell_length_b 13.7588(8)
_cell_length_c 27.0506(16)
_cell_measurement_reflns_used 9889
_cell_measurement_temperature 123
_cell_measurement_theta_max 68
_cell_measurement_theta_min 4
_cell_volume 8946.1(9)
_computing_cell_refinement 'Apex2 (Bruker AXS, 2006)'
_computing_data_collection 'Apex2 (Bruker AXS, 2006)'
_computing_data_reduction 'Apex2 (Bruker AXS, 2006)'
_computing_molecular_graphics 'CAMERON (Watkin et al., 1996)'
_computing_publication_material 'CRYSTALS (Betteridge et al., 2003)'
_computing_structure_refinement 'CRYSTALS (Betteridge et al., 2003)'
_computing_structure_solution 'Superflip (Palatinus & Chapuis, 2007)'
_diffrn_ambient_temperature 123
_diffrn_measured_fraction_theta_full 0.996
_diffrn_measured_fraction_theta_max 0.993
_diffrn_measurement_device Area
_diffrn_measurement_device_type 'Bruker Kappa Apex2'
_diffrn_measurement_method '\f & \w scans'
_diffrn_radiation_monochromator graphite
_diffrn_radiation_type 'Cu K\a'
_diffrn_radiation_wavelength 1.54178
_diffrn_reflns_av_R_equivalents 0.031
_diffrn_reflns_limit_h_max 31
_diffrn_reflns_limit_h_min -31
_diffrn_reflns_limit_k_max 16
_diffrn_reflns_limit_k_min -16
_diffrn_reflns_limit_l_max 31
_diffrn_reflns_limit_l_min -32
_diffrn_reflns_number 90551
_diffrn_reflns_theta_full 66.683
_diffrn_reflns_theta_max 68.044
_diffrn_reflns_theta_min 2.021
_diffrn_standards_number 0
_exptl_absorpt_coefficient_mu 2.283
_exptl_absorpt_correction_T_max 0.93
_exptl_absorpt_correction_T_min 0.89
_exptl_absorpt_correction_type multi-scan
_exptl_absorpt_process_details 'SADABS (Siemens, 1996)'
_exptl_crystal_colour yellow
_exptl_crystal_density_diffrn 1.456
_exptl_crystal_density_method 'not measured'
_exptl_crystal_description block
_exptl_crystal_F_000 4016
_exptl_crystal_size_max 0.100
_exptl_crystal_size_mid 0.050
_exptl_crystal_size_min 0.030
_refine_diff_density_max 0.81
_refine_diff_density_min -0.65
_refine_ls_extinction_method None
_refine_ls_goodness_of_fit_ref 1.0943
_refine_ls_hydrogen_treatment constr
_refine_ls_matrix_type full
_refine_ls_number_parameters 1235
_refine_ls_number_reflns 15682
_refine_ls_number_restraints 169
_refine_ls_R_factor_all 0.0336
_refine_ls_R_factor_gt 0.0331
_refine_ls_shift/su_max 0.0065561
_refine_ls_shift/su_mean 0.0006935
_refine_ls_structure_factor_coef F
_refine_ls_weighting_details
;
 Method, part 1, Chebychev polynomial, (Watkin, 1994, Prince, 1982) 
 [weight] = 1.0/[A~0~*T~0~(x)+A~1~*T~1~(x) ... +A~n-1~]*T~n-1~(x)] 
 where A~i~ are the Chebychev coefficients listed below and x= Fcalc/Fmax 
 Method = Robust Weighting (Prince, 1982) 
 W = [weight] * [1-(deltaF/6*sigmaF)^2^]^2^ 
 A~i~ are: 
 0.403 0.573 0.325 0.125 0.287E-01 
;
_refine_ls_weighting_scheme calc
_refine_ls_wR_factor_all 0.0373
_refine_ls_wR_factor_gt 0.0352
_refine_ls_wR_factor_ref 0.0349
_reflns_limit_h_max 28
_reflns_limit_h_min -31
_reflns_limit_k_max 16
_reflns_limit_k_min 0
_reflns_limit_l_max 32
_reflns_limit_l_min 0
_reflns_number_gt 15857
_reflns_number_total 16223
_reflns_threshold_expression I>2.0\s(I)
_oxford_diffrn_Wilson_B_factor 0.00
_oxford_diffrn_Wilson_scale 0.00
_oxford_refine_ls_r_factor_ref 0.0328
_oxford_refine_ls_scale 0.04983(3)
_oxford_reflns_number_all 16151
_oxford_reflns_threshold_expression_ref I>3.0\s(I)
_cod_data_source_file c5dt00517e2.cif
_cod_data_source_block 1
_cod_depositor_comments
;
The following automatic conversions were performed:

'_atom_sites_solution_primary' value 'Other' changed to 'other'
according to
/usr/data/users/saulius/crontab/automatic-downloads/rss-feeds/RSC/lib/dictionaries/cif_core.dic
dictionary named 'cif_core.dic' version 2.4.2 from 2011-04-26.

Automatic conversion script
Id: cif_fix_values 3105 2015-03-04 15:46:00Z robertas 

 Adding full bibliography for 7034639--7034640.cif.
;
_cod_original_sg_symbol_H-M 'P 21/n'
_cod_original_formula_sum 'C51 H39 Cu1 F6 N3 O1 P3'
_cod_database_code 7034639

loop_
_symmetry_equiv_pos_as_xyz
x,y,z
-x,-y,-z
x+1/2,-y+1/2,z+1/2
-x+1/2,y+1/2,-z+1/2

loop_
_atom_site_label
_atom_site_type_symbol
_atom_site_fract_x
_atom_site_fract_y
_atom_site_fract_z
_atom_site_U_iso_or_equiv
_atom_site_occupancy
_atom_site_adp_type
_atom_site_refinement_flags_posn
_atom_site_refinement_flags_adp
_atom_site_refinement_flags_occupancy
_atom_site_disorder_assembly
_atom_site_disorder_group
Cu1 Cu 0.831843(7) 0.740082(14) 0.849340(7) 0.0143 1.0000 Uani . . . . .
C3 C 0.76179(6) 0.86334(10) 0.90829(5) 0.0189 1.0000 Uani . . . . .
C4 C 0.74313(6) 0.78587(11) 0.93091(6) 0.0228 1.0000 Uani . . . . .
C5 C 0.68707(7) 0.77688(12) 0.92287(7) 0.0293 1.0000 Uani . . . . .
C6 C 0.64902(7) 0.84441(13) 0.89203(7) 0.0313 1.0000 Uani . . . . .
C7 C 0.66703(7) 0.92129(13) 0.86967(7) 0.0316 1.0000 Uani . . . . .
C8 C 0.72305(6) 0.93084(11) 0.87745(6) 0.0247 1.0000 Uani . . . . .
C9 C 0.84816(6) 0.98338(10) 0.89711(5) 0.0185 1.0000 Uani . . . . .
C10 C 0.87890(6) 1.00197(10) 0.86532(5) 0.0198 1.0000 Uani . . . . .
C12 C 0.95158(6) 0.88978(11) 0.87471(6) 0.0228 1.0000 Uani . . . . .
C13 C 0.99075(7) 0.94572(12) 0.91292(8) 0.0370 1.0000 Uani . . . . .
C14 C 1.04307(7) 0.90623(14) 0.94064(9) 0.0467 1.0000 Uani . . . . .
C15 C 1.05594(7) 0.81290(14) 0.92999(8) 0.0414 1.0000 Uani . . . . .
C16 C 1.01579(6) 0.75668(12) 0.89241(7) 0.0300 1.0000 Uani . . . . .
C17 C 0.96243(6) 0.79369(11) 0.86471(6) 0.0222 1.0000 Uani . . . . .
C19 C 0.89014(6) 0.74787(11) 0.75539(6) 0.0231 1.0000 Uani . . . . .
C20 C 0.92501(7) 0.80635(14) 0.73953(7) 0.0330 1.0000 Uani . . . . .
C21 C 0.91437(7) 0.81947(15) 0.68543(7) 0.0406 1.0000 Uani . . . . .
C22 C 0.86903(8) 0.77512(14) 0.64748(7) 0.0392 1.0000 Uani . . . . .
C23 C 0.83313(9) 0.71883(14) 0.66312(7) 0.0400 1.0000 Uani . . . . .
C24 C 0.84361(7) 0.70584(12) 0.71701(6) 0.0312 1.0000 Uani . . . . .
C25 C 0.93724(6) 0.59779(10) 0.83093(6) 0.0193 1.0000 Uani . . . . .
C26 C 0.93907(6) 0.53925(11) 0.87344(6) 0.0207 1.0000 Uani . . . . .
C27 C 0.96407(6) 0.44804(11) 0.88036(6) 0.0249 1.0000 Uani . . . . .
C28 C 0.98705(6) 0.41487(12) 0.84478(6) 0.0296 1.0000 Uani . . . . .
C29 C 0.98605(8) 0.47366(15) 0.80274(7) 0.0401 1.0000 Uani . . . . .
C30 C 0.96124(7) 0.56447(14) 0.79576(7) 0.0347 1.0000 Uani . . . . .
C31 C 0.88893(6) 1.09668(11) 0.85266(6) 0.0253 1.0000 Uani . . . . .
C32 C 0.86898(7) 1.17411(11) 0.87323(6) 0.0297 1.0000 Uani . . . . .
C33 C 0.83987(7) 1.15763(11) 0.90650(6) 0.0290 1.0000 Uani . . . . .
C34 C 0.82968(6) 1.06298(11) 0.91842(6) 0.0245 1.0000 Uani . . . . .
C35 C 0.87766(6) 0.84632(10) 0.98044(5) 0.0216 1.0000 Uani . . . . .
C36 C 0.86168(8) 0.87455(13) 1.02227(6) 0.0324 1.0000 Uani . . . . .
C37 C 0.89909(9) 0.86586(15) 1.07441(7) 0.0430 1.0000 Uani . . . . .
C38 C 0.95247(9) 0.83126(13) 1.08509(7) 0.0415 1.0000 Uani . . . . .
C39 C 0.96859(8) 0.80493(12) 1.04387(7) 0.0373 1.0000 Uani . . . . .
C40 C 0.93133(7) 0.81124(11) 0.99158(6) 0.0281 1.0000 Uani . . . . .
C42 C 0.76699(6) 0.89111(11) 0.76473(5) 0.0207 1.0000 Uani . . . . .
C43 C 0.71919(7) 0.94404(11) 0.73726(6) 0.0266 1.0000 Uani . . . . .
C44 C 0.66820(7) 0.90470(12) 0.73193(6) 0.0294 1.0000 Uani . . . . .
C45 C 0.66603(6) 0.81468(11) 0.75382(6) 0.0245 1.0000 Uani . . . . .
C46 C 0.71586(6) 0.76662(10) 0.78132(5) 0.0174 1.0000 Uani . . . . .
C47 C 0.71768(6) 0.67172(10) 0.80819(5) 0.0165 1.0000 Uani . . . . .
C49 C 0.76948(6) 0.56089(10) 0.87136(5) 0.0165 1.0000 Uani . . . . .
C50 C 0.72330(6) 0.50027(11) 0.86033(6) 0.0217 1.0000 Uani . . . . .
C51 C 0.67340(6) 0.52704(11) 0.82152(6) 0.0243 1.0000 Uani . . . . .
C52 C 0.67016(6) 0.61437(11) 0.79544(6) 0.0213 1.0000 Uani . . . . .
C53 C 0.82262(6) 0.53231(10) 0.91441(5) 0.0173 1.0000 Uani . . . . .
C55 C 0.89692(6) 0.57519(11) 0.98853(6) 0.0261 1.0000 Uani . . . . .
C56 C 0.91573(6) 0.47985(12) 0.99799(6) 0.0276 1.0000 Uani . . . . .
C57 C 0.88619(6) 0.40867(11) 0.96296(6) 0.0255 1.0000 Uani . . . . .
C58 C 0.83885(6) 0.43500(10) 0.92054(6) 0.0216 1.0000 Uani . . . . .
N41 N 0.76552(5) 0.80492(9) 0.78685(4) 0.0171 1.0000 Uani . . . . .
N48 N 0.76724(4) 0.64498(8) 0.84493(4) 0.0144 1.0000 Uani . . . . .
N54 N 0.85139(5) 0.60254(9) 0.94748(5) 0.0205 1.0000 Uani . . . . .
O11 O 0.89911(4) 0.92492(7) 0.84414(4) 0.0199 1.0000 Uani . . . . .
H41 H 0.7693 0.7380 0.9513 0.0288 1.0000 Uiso R . . . .
H51 H 0.6748 0.7239 0.9384 0.0374 1.0000 Uiso R . . . .
H61 H 0.6106 0.8381 0.8861 0.0402 1.0000 Uiso R . . . .
H71 H 0.6413 0.9679 0.8483 0.0398 1.0000 Uiso R . . . .
H81 H 0.7352 0.9836 0.8615 0.0309 1.0000 Uiso R . . . .
H131 H 0.9819 1.0105 0.9203 0.0466 1.0000 Uiso R . . . .
H141 H 1.0698 0.9438 0.9667 0.0562 1.0000 Uiso R . . . .
H151 H 1.0920 0.7878 0.9478 0.0522 1.0000 Uiso R . . . .
H161 H 1.0251 0.6918 0.8858 0.0379 1.0000 Uiso R . . . .
H201 H 0.9560 0.8371 0.7658 0.0416 1.0000 Uiso R . . . .
H211 H 0.9386 0.8584 0.6749 0.0496 1.0000 Uiso R . . . .
H221 H 0.8621 0.7830 0.6109 0.0491 1.0000 Uiso R . . . .
H231 H 0.8016 0.6898 0.6374 0.0517 1.0000 Uiso R . . . .
H241 H 0.8184 0.6680 0.7279 0.0396 1.0000 Uiso R . . . .
H261 H 0.9227 0.5608 0.8983 0.0278 1.0000 Uiso R . . . .
H271 H 0.9648 0.4080 0.9094 0.0327 1.0000 Uiso R . . . .
H281 H 1.0027 0.3518 0.8484 0.0373 1.0000 Uiso R . . . .
H291 H 1.0028 0.4514 0.7795 0.0508 1.0000 Uiso R . . . .
H301 H 0.9604 0.6042 0.7665 0.0436 1.0000 Uiso R . . . .
H311 H 0.9096 1.1061 0.8307 0.0321 1.0000 Uiso R . . . .
H321 H 0.8757 1.2387 0.8645 0.0367 1.0000 Uiso R . . . .
H331 H 0.8265 1.2107 0.9206 0.0379 1.0000 Uiso R . . . .
H341 H 0.8092 1.0517 0.9413 0.0319 1.0000 Uiso R . . . .
H361 H 0.8250 0.8993 1.0153 0.0417 1.0000 Uiso R . . . .
H371 H 0.8888 0.8834 1.1031 0.0543 1.0000 Uiso R . . . .
H381 H 0.9776 0.8262 1.1206 0.0507 1.0000 Uiso R . . . .
H391 H 1.0057 0.7820 1.0506 0.0476 1.0000 Uiso R . . . .
H401 H 0.9428 0.7916 0.9633 0.0353 1.0000 Uiso R . . . .
H421 H 0.8019 0.9161 0.7675 0.0271 1.0000 Uiso R . . . .
H431 H 0.7218 1.0056 0.7222 0.0342 1.0000 Uiso R . . . .
H441 H 0.6353 0.9394 0.7143 0.0375 1.0000 Uiso R . . . .
H451 H 0.6314 0.7868 0.7512 0.0314 1.0000 Uiso R . . . .
H501 H 0.7263 0.4418 0.8799 0.0282 1.0000 Uiso R . . . .
H511 H 0.6418 0.4863 0.8132 0.0313 1.0000 Uiso R . . . .
H521 H 0.6361 0.6346 0.7692 0.0274 1.0000 Uiso R . . . .
H551 H 0.9172 0.6242 1.0125 0.0335 1.0000 Uiso R . . . .
H561 H 0.9480 0.4647 1.0275 0.0353 1.0000 Uiso R . . . .
H571 H 0.8985 0.3428 0.9685 0.0320 1.0000 Uiso R . . . .
H581 H 0.8177 0.3879 0.8950 0.0286 1.0000 Uiso R . . . .
P1 P 0.904103(14) 0.71727(3) 0.825048(13) 0.0168 1.0000 Uani . . . . .
P2 P 0.833185(14) 0.85737(2) 0.910390(13) 0.0148 1.0000 Uani . . . . .
Cu59 Cu 0.664357(8) 0.780046(15) 1.116750(8) 0.0195 1.0000 Uani . . . . .
C61 C 0.63807(6) 0.60766(10) 1.01295(5) 0.0185 1.0000 Uani . . . . .
C62 C 0.58652(6) 0.65178(11) 0.98702(6) 0.0240 1.0000 Uani . . . . .
C63 C 0.55756(7) 0.63403(12) 0.93291(7) 0.0342 1.0000 Uani . . . . .
C64 C 0.57906(8) 0.57202(13) 0.90545(6) 0.0372 1.0000 Uani . . . . .
C65 C 0.62928(8) 0.52611(13) 0.93137(6) 0.0336 1.0000 Uani . . . . .
C66 C 0.65910(6) 0.54402(11) 0.98477(6) 0.0245 1.0000 Uani . . . . .
C67 C 0.74615(6) 0.60995(10) 1.09491(5) 0.0178 1.0000 Uani . . . . .
C68 C 0.78182(6) 0.55254(11) 1.13534(6) 0.0235 1.0000 Uani . . . . .
C69 C 0.83782(7) 0.54556(13) 1.14248(7) 0.0320 1.0000 Uani . . . . .
C70 C 0.85824(7) 0.59536(14) 1.10915(8) 0.0375 1.0000 Uani . . . . .
C71 C 0.82322(7) 0.65382(13) 1.06933(8) 0.0357 1.0000 Uani . . . . .
C72 C 0.76758(6) 0.66242(11) 1.06256(7) 0.0266 1.0000 Uani . . . . .
C73 C 0.65263(6) 0.51655(10) 1.10891(5) 0.0164 1.0000 Uani . . . . .
C74 C 0.61319(6) 0.51944(10) 1.13250(5) 0.0182 1.0000 Uani . . . . .
C76 C 0.54390(6) 0.64295(10) 1.10163(6) 0.0186 1.0000 Uani . . . . .
C77 C 0.50666(6) 0.58468(11) 1.06332(6) 0.0250 1.0000 Uani . . . . .
C78 C 0.45859(6) 0.62644(12) 1.02693(6) 0.0296 1.0000 Uani . . . . .
C79 C 0.44846(6) 0.72483(12) 1.02896(7) 0.0304 1.0000 Uani . . . . .
C80 C 0.48700(6) 0.78319(11) 1.06729(6) 0.0248 1.0000 Uani . . . . .
C81 C 0.53550(6) 0.74323(10) 1.10392(6) 0.0190 1.0000 Uani . . . . .
C83 C 0.60557(6) 0.78353(11) 1.21495(6) 0.0205 1.0000 Uani . . . . .
C84 C 0.65208(7) 0.82326(11) 1.25470(6) 0.0257 1.0000 Uani . . . . .
C85 C 0.66281(7) 0.80301(13) 1.30794(6) 0.0319 1.0000 Uani . . . . .
C86 C 0.62736(7) 0.74333(14) 1.32183(7) 0.0365 1.0000 Uani . . . . .
C87 C 0.58134(7) 0.70301(15) 1.28272(7) 0.0376 1.0000 Uani . . . . .
C88 C 0.57028(6) 0.72329(13) 1.22915(6) 0.0286 1.0000 Uani . . . . .
C89 C 0.56406(6) 0.93739(10) 1.14170(5) 0.0188 1.0000 Uani . . . . .
C90 C 0.57302(6) 1.00668(11) 1.10835(6) 0.0238 1.0000 Uani . . . . .
C91 C 0.55092(7) 1.10024(11) 1.10511(7) 0.0288 1.0000 Uani . . . . .
C92 C 0.52046(7) 1.12511(11) 1.13563(6) 0.0287 1.0000 Uani . . . . .
C93 C 0.51067(7) 1.05645(13) 1.16861(7) 0.0339 1.0000 Uani . . . . .
C94 C 0.53216(7) 0.96298(12) 1.17151(6) 0.0299 1.0000 Uani . . . . .
C95 C 0.59532(6) 0.43608(11) 1.15064(6) 0.0241 1.0000 Uani . . . . .
C96 C 0.61675(7) 0.34691(11) 1.14397(6) 0.0266 1.0000 Uani . . . . .
C97 C 0.65520(7) 0.34133(11) 1.11943(6) 0.0259 1.0000 Uani . . . . .
C98 C 0.67299(6) 0.42524(10) 1.10191(6) 0.0208 1.0000 Uani . . . . .
C100 C 0.69350(6) 0.94887(10) 1.06116(6) 0.0205 1.0000 Uani . . . . .
C101 C 0.74329(6) 0.93047(10) 1.11022(6) 0.0202 1.0000 Uani . . . . .
C103 C 0.78571(6) 0.83013(10) 1.18275(6) 0.0193 1.0000 Uani . . . . .
C104 C 0.78205(6) 0.74171(10) 1.21307(5) 0.0196 1.0000 Uani . . . . .
C106 C 0.72562(7) 0.63538(11) 1.23531(6) 0.0254 1.0000 Uani . . . . .
C107 C 0.77095(7) 0.58187(12) 1.26783(6) 0.0317 1.0000 Uani . . . . .
C108 C 0.82361(7) 0.61018(12) 1.27171(7) 0.0336 1.0000 Uani . . . . .
C109 C 0.82966(6) 0.69136(12) 1.24427(6) 0.0275 1.0000 Uani . . . . .
C110 C 0.83375(6) 0.88665(12) 1.19915(7) 0.0281 1.0000 Uani . . . . .
C111 C 0.83551(7) 0.96794(13) 1.16999(8) 0.0353 1.0000 Uani . . . . .
C112 C 0.79020(6) 0.99013(12) 1.12470(7) 0.0311 1.0000 Uani . . . . .
C113 C 0.68975(8) 1.02922(14) 1.02904(8) 0.0405 1.0000 Uani . . . . .
C114 C 0.64230(8) 1.04339(14) 0.98439(8) 0.0429 1.0000 Uani . . . . .
C115 C 0.59985(7) 0.97735(12) 0.97283(6) 0.0292 1.0000 Uani . . . . .
C116 C 0.60637(6) 0.89927(11) 1.00670(6) 0.0244 1.0000 Uani . . . . .
N99 N 0.65214(5) 0.88415(8) 1.05015(5) 0.0196 1.0000 Uani . . . . .
N102 N 0.74058(5) 0.85307(8) 1.13952(5) 0.0169 1.0000 Uani . . . . .
N105 N 0.73082(5) 0.71358(9) 1.20812(5) 0.0206 1.0000 Uani . . . . .
O75 O 0.59206(4) 0.60867(7) 1.14056(4) 0.0185 1.0000 Uani . . . . .
H621 H 0.5705 0.6939 1.0071 0.0313 1.0000 Uiso R . . . .
H631 H 0.5236 0.6648 0.9158 0.0422 1.0000 Uiso R . . . .
H641 H 0.5594 0.5608 0.8692 0.0475 1.0000 Uiso R . . . .
H651 H 0.6440 0.4816 0.9123 0.0437 1.0000 Uiso R . . . .
H661 H 0.6940 0.5129 1.0021 0.0315 1.0000 Uiso R . . . .
H681 H 0.7684 0.5179 1.1584 0.0303 1.0000 Uiso R . . . .
H691 H 0.8618 0.5056 1.1703 0.0404 1.0000 Uiso R . . . .
H701 H 0.8960 0.5892 1.1134 0.0461 1.0000 Uiso R . . . .
H711 H 0.8374 0.6884 1.0469 0.0443 1.0000 Uiso R . . . .
H721 H 0.7433 0.7045 1.0356 0.0348 1.0000 Uiso R . . . .
H771 H 0.5137 0.5171 1.0614 0.0323 1.0000 Uiso R . . . .
H781 H 0.4328 0.5871 1.0007 0.0376 1.0000 Uiso R . . . .
H791 H 0.4149 0.7527 1.0042 0.0387 1.0000 Uiso R . . . .
H801 H 0.4802 0.8514 1.0681 0.0323 1.0000 Uiso R . . . .
H841 H 0.6766 0.8642 1.2448 0.0336 1.0000 Uiso R . . . .
H851 H 0.6945 0.8298 1.3348 0.0403 1.0000 Uiso R . . . .
H861 H 0.6347 0.7299 1.3582 0.0448 1.0000 Uiso R . . . .
H871 H 0.5572 0.6615 1.2922 0.0477 1.0000 Uiso R . . . .
H881 H 0.5388 0.6957 1.2021 0.0359 1.0000 Uiso R . . . .
H901 H 0.5952 0.9909 1.0884 0.0305 1.0000 Uiso R . . . .
H911 H 0.5568 1.1470 1.0818 0.0371 1.0000 Uiso R . . . .
H921 H 0.5065 1.1891 1.1349 0.0363 1.0000 Uiso R . . . .
H931 H 0.4888 1.0737 1.1894 0.0429 1.0000 Uiso R . . . .
H941 H 0.5251 0.9160 1.1940 0.0391 1.0000 Uiso R . . . .
H951 H 0.5687 0.4404 1.1670 0.0301 1.0000 Uiso R . . . .
H961 H 0.6045 0.2895 1.1556 0.0342 1.0000 Uiso R . . . .
H971 H 0.6692 0.2800 1.1146 0.0336 1.0000 Uiso R . . . .
H981 H 0.6997 0.4210 1.0853 0.0269 1.0000 Uiso R . . . .
H1061 H 0.6889 0.6166 1.2320 0.0316 1.0000 Uiso R . . . .
H1071 H 0.7654 0.5280 1.2872 0.0392 1.0000 Uiso R . . . .
H1081 H 0.8546 0.5737 1.2921 0.0413 1.0000 Uiso R . . . .
H1091 H 0.8658 0.7122 1.2463 0.0355 1.0000 Uiso R . . . .
H1101 H 0.8648 0.8694 1.2299 0.0355 1.0000 Uiso R . . . .
H1111 H 0.8673 1.0077 1.1812 0.0442 1.0000 Uiso R . . . .
H1121 H 0.7907 1.0447 1.1037 0.0395 1.0000 Uiso R . . . .
H1131 H 0.7199 1.0725 1.0379 0.0517 1.0000 Uiso R . . . .
H1141 H 0.6392 1.0981 0.9622 0.0531 1.0000 Uiso R . . . .
H1151 H 0.5670 0.9845 0.9424 0.0372 1.0000 Uiso R . . . .
H1161 H 0.5767 0.8534 0.9999 0.0318 1.0000 Uiso R . . . .
P3 P 0.672952(13) 0.62938(2) 1.084401(13) 0.0140 1.0000 Uani . . . . .
P4 P 0.594692(13) 0.81520(2) 1.146146(13) 0.0159 1.0000 Uani . . . . .
P6 P 0.503256(14) 0.67543(3) 0.750003(14) 0.0211 1.0000 Uani . . . . .
F7 F 0.46534(4) 0.76765(8) 0.72462(5) 0.0456 1.0000 Uani . . . . .
F8 F 0.46931(4) 0.66049(9) 0.78844(4) 0.0421 1.0000 Uani . . . . .
F9 F 0.54142(4) 0.58314(8) 0.77505(4) 0.0399 1.0000 Uani . . . . .
F10 F 0.53793(4) 0.69362(8) 0.71220(3) 0.0304 1.0000 Uani . . . . .
F11 F 0.54626(4) 0.74328(9) 0.79382(4) 0.0440 1.0000 Uani . . . . .
F12 F 0.46060(4) 0.60828(9) 0.70611(4) 0.0438 1.0000 Uani . . . . .
P5 P 0.75741(3) 0.27783(5) 1.00833(3) 0.0210 0.897(2) Uani D U P 1 1
F1 F 0.73679(6) 0.34782(10) 0.95817(6) 0.0623 0.897(2) Uani D U P 1 1
F2 F 0.69599(6) 0.27396(10) 1.00841(7) 0.0620 0.897(2) Uani D U P 1 1
F3 F 0.77829(7) 0.20772(11) 1.05856(6) 0.0737 0.897(2) Uani D U P 1 1
F4 F 0.81857(6) 0.28136(10) 1.00786(6) 0.0549 0.897(2) Uani D U P 1 1
F5 F 0.77083(6) 0.36999(10) 1.04664(6) 0.0545 0.897(2) Uani D U P 1 1
F6 F 0.74330(5) 0.18532(8) 0.97012(5) 0.0451 0.897(2) Uani D U P 1 1
P105 P 0.7612(3) 0.2792(4) 1.0087(2) 0.0273 0.103(2) Uani D U P 1 2
F101 F 0.7580(4) 0.3034(7) 0.9511(3) 0.0518 0.103(2) Uani D U P 1 2
F102 F 0.6965(4) 0.2563(8) 0.9862(4) 0.0554 0.103(2) Uani D U P 1 2
F103 F 0.7643(5) 0.2555(8) 1.0653(4) 0.0721 0.103(2) Uani D U P 1 2
F104 F 0.8255(4) 0.3020(7) 1.0310(4) 0.0521 0.103(2) Uani D U P 1 2
F105 F 0.7487(4) 0.3873(7) 1.0168(5) 0.0583 0.103(2) Uani D U P 1 2
F106 F 0.7739(5) 0.1689(6) 1.0004(4) 0.0527 0.103(2) Uani D U P 1 2

loop_
_atom_site_aniso_label
_atom_site_aniso_U_11
_atom_site_aniso_U_22
_atom_site_aniso_U_33
_atom_site_aniso_U_23
_atom_site_aniso_U_13
_atom_site_aniso_U_12
Cu1 0.01169(9) 0.01528(10) 0.01518(10) 0.00021(7) 0.00390(7) -0.00127(7)
C3 0.0196(7) 0.0205(7) 0.0176(6) -0.0049(5) 0.0079(5) -0.0025(5)
C4 0.0245(7) 0.0217(7) 0.0238(7) -0.0006(6) 0.0107(6) -0.0025(6)
C5 0.0276(8) 0.0310(8) 0.0334(8) -0.0029(7) 0.0160(7) -0.0079(6)
C6 0.0206(7) 0.0413(9) 0.0349(9) -0.0068(7) 0.0135(7) -0.0026(7)
C7 0.0254(8) 0.0359(9) 0.0321(8) 0.0011(7) 0.0088(7) 0.0073(7)
C8 0.0272(8) 0.0245(7) 0.0241(7) 0.0014(6) 0.0113(6) 0.0016(6)
C9 0.0209(7) 0.0150(6) 0.0159(6) 0.0010(5) 0.0023(5) -0.0043(5)
C10 0.0183(7) 0.0180(7) 0.0180(6) 0.0012(5) 0.0007(5) -0.0027(5)
C12 0.0146(6) 0.0229(7) 0.0282(7) 0.0073(6) 0.0046(6) -0.0039(5)
C13 0.0258(8) 0.0231(8) 0.0488(10) 0.0055(7) -0.0018(7) -0.0080(6)
C14 0.0243(8) 0.0337(10) 0.0595(12) 0.0070(9) -0.0111(8) -0.0137(7)
C15 0.0153(7) 0.0371(10) 0.0572(12) 0.0146(9) -0.0040(7) -0.0047(7)
C16 0.0171(7) 0.0292(8) 0.0407(9) 0.0099(7) 0.0072(7) -0.0001(6)
C17 0.0154(7) 0.0262(7) 0.0244(7) 0.0053(6) 0.0066(6) -0.0037(6)
C19 0.0206(7) 0.0276(8) 0.0221(7) 0.0059(6) 0.0091(6) 0.0098(6)
C20 0.0195(7) 0.0489(10) 0.0319(9) 0.0178(8) 0.0109(7) 0.0095(7)
C21 0.0333(9) 0.0571(12) 0.0403(10) 0.0272(9) 0.0239(8) 0.0208(8)
C22 0.0501(11) 0.0465(11) 0.0240(8) 0.0127(7) 0.0170(8) 0.0258(9)
C23 0.0523(11) 0.0383(10) 0.0239(8) -0.0001(7) 0.0074(8) 0.0070(8)
C24 0.0379(9) 0.0315(9) 0.0230(8) 0.0001(6) 0.0097(7) 0.0005(7)
C25 0.0147(6) 0.0208(7) 0.0208(7) -0.0011(5) 0.0047(5) 0.0032(5)
C26 0.0159(6) 0.0228(7) 0.0217(7) -0.0020(6) 0.0048(5) -0.0005(5)
C27 0.0186(7) 0.0239(7) 0.0273(7) 0.0027(6) 0.0028(6) -0.0002(6)
C28 0.0248(8) 0.0252(8) 0.0310(8) -0.0048(6) 0.0010(6) 0.0079(6)
C29 0.0467(10) 0.0474(11) 0.0279(8) -0.0015(8) 0.0158(8) 0.0220(9)
C30 0.0407(9) 0.0409(10) 0.0265(8) 0.0072(7) 0.0170(7) 0.0169(8)
C31 0.0260(7) 0.0236(7) 0.0238(7) 0.0058(6) 0.0061(6) -0.0063(6)
C32 0.0362(9) 0.0152(7) 0.0314(8) 0.0033(6) 0.0051(7) -0.0053(6)
C33 0.0361(9) 0.0185(7) 0.0287(8) -0.0032(6) 0.0077(7) -0.0026(6)
C34 0.0296(8) 0.0205(7) 0.0216(7) -0.0020(6) 0.0072(6) -0.0041(6)
C35 0.0285(7) 0.0166(7) 0.0146(6) 0.0010(5) 0.0019(6) -0.0092(6)
C36 0.0402(9) 0.0372(9) 0.0194(7) -0.0028(7) 0.0105(7) -0.0150(7)
C37 0.0594(12) 0.0496(11) 0.0170(8) -0.0041(7) 0.0106(8) -0.0242(10)
C38 0.0561(12) 0.0317(9) 0.0181(8) 0.0058(7) -0.0081(8) -0.0216(8)
C39 0.0397(10) 0.0225(8) 0.0307(9) 0.0040(7) -0.0094(7) -0.0062(7)
C40 0.0318(8) 0.0200(7) 0.0233(8) 0.0018(6) -0.0008(6) -0.0026(6)
C42 0.0220(7) 0.0236(7) 0.0150(6) 0.0035(5) 0.0049(5) -0.0021(6)
C43 0.0308(8) 0.0239(7) 0.0203(7) 0.0079(6) 0.0039(6) 0.0021(6)
C44 0.0239(8) 0.0300(8) 0.0259(8) 0.0073(6) -0.0008(6) 0.0072(6)
C45 0.0172(7) 0.0273(8) 0.0237(7) 0.0003(6) 0.0014(6) -0.0005(6)
C46 0.0161(6) 0.0210(7) 0.0130(6) -0.0021(5) 0.0029(5) -0.0012(5)
C47 0.0162(6) 0.0200(7) 0.0135(6) -0.0026(5) 0.0057(5) -0.0004(5)
C49 0.0186(6) 0.0169(6) 0.0156(6) -0.0013(5) 0.0081(5) -0.0014(5)
C50 0.0222(7) 0.0212(7) 0.0229(7) 0.0015(6) 0.0094(6) -0.0047(6)
C51 0.0181(7) 0.0281(8) 0.0260(7) -0.0012(6) 0.0071(6) -0.0091(6)
C52 0.0157(6) 0.0277(8) 0.0186(7) -0.0009(6) 0.0042(5) -0.0033(6)
C53 0.0182(6) 0.0186(7) 0.0166(6) 0.0020(5) 0.0083(5) -0.0038(5)
C55 0.0261(8) 0.0251(8) 0.0214(7) -0.0011(6) 0.0021(6) -0.0050(6)
C56 0.0246(7) 0.0283(8) 0.0235(7) 0.0072(6) 0.0013(6) 0.0003(6)
C57 0.0261(7) 0.0182(7) 0.0306(8) 0.0078(6) 0.0087(6) 0.0009(6)
C58 0.0221(7) 0.0173(7) 0.0240(7) 0.0019(5) 0.0069(6) -0.0038(5)
N41 0.0166(5) 0.0207(6) 0.0121(5) 0.0008(4) 0.0031(4) 0.0000(4)
N48 0.0142(5) 0.0157(5) 0.0135(5) -0.0024(4) 0.0052(4) -0.0015(4)
N54 0.0215(6) 0.0192(6) 0.0193(6) 0.0002(5) 0.0056(5) -0.0019(5)
O11 0.0160(5) 0.0204(5) 0.0213(5) 0.0026(4) 0.0047(4) -0.0018(4)
P1 0.01331(16) 0.01916(17) 0.01798(16) 0.00180(13) 0.00573(13) 0.00104(12)
P2 0.01681(16) 0.01399(16) 0.01239(15) 0.00032(12) 0.00402(12) -0.00303(12)
Cu59 0.01538(10) 0.01617(10) 0.02833(12) -0.00365(8) 0.00952(9) -0.00300(7)
C61 0.0213(7) 0.0177(7) 0.0159(6) 0.0019(5) 0.0060(5) -0.0061(5)
C62 0.0227(7) 0.0186(7) 0.0258(7) 0.0055(6) 0.0033(6) -0.0053(6)
C63 0.0296(8) 0.0283(8) 0.0313(9) 0.0138(7) -0.0046(7) -0.0104(7)
C64 0.0494(10) 0.0391(10) 0.0165(7) 0.0019(7) 0.0043(7) -0.0210(8)
C65 0.0448(10) 0.0374(9) 0.0219(8) -0.0055(7) 0.0164(7) -0.0154(8)
C66 0.0276(8) 0.0263(8) 0.0223(7) -0.0015(6) 0.0121(6) -0.0069(6)
C67 0.0157(6) 0.0171(6) 0.0205(7) -0.0040(5) 0.0065(5) -0.0018(5)
C68 0.0202(7) 0.0261(7) 0.0232(7) 0.0011(6) 0.0067(6) 0.0004(6)
C69 0.0202(7) 0.0345(9) 0.0369(9) 0.0059(7) 0.0053(7) 0.0041(6)
C70 0.0159(7) 0.0420(10) 0.0548(11) 0.0044(8) 0.0135(7) 0.0000(7)
C71 0.0254(8) 0.0377(9) 0.0488(10) 0.0109(8) 0.0194(8) -0.0034(7)
C72 0.0204(7) 0.0255(8) 0.0338(8) 0.0064(6) 0.0099(6) -0.0019(6)
C73 0.0177(6) 0.0149(6) 0.0143(6) 0.0008(5) 0.0031(5) -0.0020(5)
C74 0.0167(6) 0.0174(7) 0.0178(6) 0.0015(5) 0.0033(5) -0.0009(5)
C76 0.0141(6) 0.0220(7) 0.0213(7) 0.0028(5) 0.0082(5) -0.0017(5)
C77 0.0218(7) 0.0208(7) 0.0318(8) -0.0001(6) 0.0093(6) -0.0060(6)
C78 0.0207(7) 0.0320(8) 0.0294(8) -0.0023(7) 0.0013(6) -0.0088(6)
C79 0.0174(7) 0.0340(9) 0.0314(8) 0.0025(7) -0.0010(6) 0.0000(6)
C80 0.0183(7) 0.0238(7) 0.0293(8) 0.0006(6) 0.0053(6) 0.0011(6)
C81 0.0159(6) 0.0218(7) 0.0201(7) -0.0012(5) 0.0076(5) -0.0026(5)
C83 0.0197(7) 0.0224(7) 0.0194(7) 0.0017(5) 0.0070(6) 0.0075(5)
C84 0.0281(8) 0.0221(7) 0.0241(7) -0.0029(6) 0.0063(6) 0.0021(6)
C85 0.0332(9) 0.0351(9) 0.0207(7) -0.0046(7) 0.0020(6) 0.0063(7)
C86 0.0358(9) 0.0522(11) 0.0203(8) 0.0069(7) 0.0090(7) 0.0147(8)
C87 0.0283(8) 0.0577(12) 0.0308(9) 0.0135(8) 0.0156(7) 0.0053(8)
C88 0.0184(7) 0.0430(9) 0.0245(8) 0.0055(7) 0.0081(6) 0.0028(6)
C89 0.0168(6) 0.0184(7) 0.0175(6) -0.0036(5) 0.0017(5) 0.0019(5)
C90 0.0224(7) 0.0215(7) 0.0273(7) -0.0023(6) 0.0089(6) 0.0001(6)
C91 0.0287(8) 0.0206(7) 0.0337(8) 0.0013(6) 0.0075(7) -0.0002(6)
C92 0.0279(8) 0.0216(7) 0.0290(8) -0.0047(6) 0.0013(6) 0.0080(6)
C93 0.0388(9) 0.0370(9) 0.0265(8) -0.0002(7) 0.0128(7) 0.0178(7)
C94 0.0354(9) 0.0313(8) 0.0257(8) 0.0063(6) 0.0143(7) 0.0127(7)
C95 0.0242(7) 0.0238(7) 0.0250(7) 0.0047(6) 0.0098(6) -0.0041(6)
C96 0.0304(8) 0.0188(7) 0.0271(8) 0.0066(6) 0.0063(6) -0.0056(6)
C97 0.0297(8) 0.0162(7) 0.0280(8) 0.0012(6) 0.0060(6) 0.0007(6)
C98 0.0226(7) 0.0184(7) 0.0204(7) -0.0009(5) 0.0068(6) -0.0002(5)
C100 0.0202(7) 0.0195(7) 0.0234(7) 0.0022(6) 0.0100(6) 0.0002(5)
C101 0.0176(7) 0.0182(7) 0.0254(7) 0.0019(6) 0.0086(6) 0.0001(5)
C103 0.0151(6) 0.0202(7) 0.0205(7) -0.0014(5) 0.0040(5) 0.0019(5)
C104 0.0198(7) 0.0185(7) 0.0169(6) -0.0034(5) 0.0024(5) -0.0001(5)
C106 0.0287(8) 0.0249(8) 0.0216(7) 0.0024(6) 0.0080(6) -0.0009(6)
C107 0.0400(9) 0.0273(8) 0.0212(7) 0.0057(6) 0.0036(7) -0.0008(7)
C108 0.0300(8) 0.0288(8) 0.0278(8) 0.0062(7) -0.0059(7) 0.0045(7)
C109 0.0202(7) 0.0268(8) 0.0256(8) -0.0009(6) -0.0032(6) 0.0009(6)
C110 0.0164(7) 0.0289(8) 0.0325(8) 0.0011(7) 0.0015(6) -0.0019(6)
C111 0.0178(7) 0.0323(9) 0.0484(10) 0.0042(8) 0.0033(7) -0.0094(6)
C112 0.0218(8) 0.0273(8) 0.0417(9) 0.0094(7) 0.0087(7) -0.0044(6)
C113 0.0330(9) 0.0356(10) 0.0432(10) 0.0184(8) 0.0025(8) -0.0110(7)
C114 0.0437(10) 0.0351(10) 0.0391(10) 0.0211(8) 0.0024(8) -0.0049(8)
C115 0.0339(8) 0.0244(8) 0.0210(7) 0.0038(6) 0.0003(6) 0.0040(6)
C116 0.0257(7) 0.0180(7) 0.0232(7) -0.0020(6) 0.0017(6) -0.0011(6)
N99 0.0212(6) 0.0158(6) 0.0197(6) 0.0021(5) 0.0050(5) 0.0004(5)
N102 0.0144(5) 0.0156(5) 0.0200(6) -0.0008(4) 0.0056(5) 0.0002(4)
N105 0.0201(6) 0.0208(6) 0.0182(6) 0.0005(5) 0.0039(5) 0.0016(5)
O75 0.0156(4) 0.0182(5) 0.0214(5) 0.0007(4) 0.0066(4) 0.0002(4)
P3 0.01381(15) 0.01348(15) 0.01471(15) 0.00049(12) 0.00519(12) -0.00117(12)
P4 0.01367(15) 0.01622(16) 0.01710(16) -0.00058(13) 0.00483(13) 0.00111(12)
P6 0.01490(16) 0.0324(2) 0.01623(17) 0.00279(14) 0.00612(14) -0.00164(14)
F7 0.0344(5) 0.0486(6) 0.0609(7) 0.0224(5) 0.0260(5) 0.0150(5)
F8 0.0358(5) 0.0632(7) 0.0362(5) 0.0098(5) 0.0238(5) -0.0035(5)
F9 0.0338(5) 0.0442(6) 0.0379(5) 0.0141(5) 0.0089(4) 0.0080(4)
F10 0.0220(4) 0.0501(6) 0.0226(4) 0.0033(4) 0.0123(4) 0.0000(4)
F11 0.0381(6) 0.0589(7) 0.0364(6) -0.0217(5) 0.0152(5) -0.0152(5)
F12 0.0299(5) 0.0575(7) 0.0348(5) -0.0069(5) 0.0011(4) -0.0165(5)
P5 0.0215(3) 0.0213(4) 0.0204(4) 0.0016(3) 0.0080(3) -0.0007(3)
F1 0.0590(9) 0.0498(9) 0.0544(8) 0.0314(7) -0.0069(7) -0.0089(7)
F2 0.0375(7) 0.0660(10) 0.0961(13) -0.0276(9) 0.0405(9) -0.0155(6)
F3 0.0889(12) 0.0608(11) 0.0362(7) 0.0260(8) -0.0184(7) -0.0448(9)
F4 0.0304(7) 0.0521(9) 0.0888(13) -0.0026(8) 0.0295(8) 0.0000(6)
F5 0.0574(9) 0.0471(8) 0.0644(10) -0.0288(7) 0.0287(8) -0.0194(7)
F6 0.0608(9) 0.0354(6) 0.0414(7) -0.0133(6) 0.0216(7) -0.0078(6)
P105 0.025(2) 0.031(3) 0.028(3) 0.009(3) 0.013(3) -0.006(3)
F101 0.057(4) 0.051(4) 0.039(4) 0.031(3) 0.009(3) -0.022(3)
F102 0.036(3) 0.060(4) 0.080(4) -0.014(4) 0.032(4) -0.020(4)
F103 0.092(4) 0.070(4) 0.034(4) 0.027(4) -0.001(3) -0.044(3)
F104 0.020(3) 0.052(4) 0.083(4) 0.003(3) 0.018(4) 0.004(3)
F105 0.063(4) 0.046(4) 0.069(4) -0.024(4) 0.029(3) -0.010(4)
F106 0.070(4) 0.041(4) 0.048(4) -0.002(3) 0.023(3) -0.003(4)

loop_
_atom_type_symbol
_atom_type_scat_dispersion_real
_atom_type_scat_dispersion_imag
_atom_type_scat_Cromer_Mann_a1
_atom_type_scat_Cromer_Mann_b1
_atom_type_scat_Cromer_Mann_a2
_atom_type_scat_Cromer_Mann_b2
_atom_type_scat_Cromer_Mann_a3
_atom_type_scat_Cromer_Mann_b3
_atom_type_scat_Cromer_Mann_a4
_atom_type_scat_Cromer_Mann_b4
_atom_type_scat_Cromer_Mann_c
_atom_type_scat_source
C 0.0181 0.0091 2.3100 20.8439 1.0200 10.2075 1.5886 0.5687 0.8650 51.6512 0.2156 'International Tables Vol C 4.2.6.8 and 6.1.1.4'
H 0.0000 0.0000 0.4930 10.5109 0.3229 26.1257 0.1402 3.1424 0.0408 57.7998 0.0030 'International Tables Vol C 4.2.6.8 and 6.1.1.4'
N 0.0311 0.0180 12.2126 0.0057 3.1322 9.8933 2.0125 28.9975 1.1663 0.5826 -11.5290 'International Tables Vol C 4.2.6.8 and 6.1.1.4'
O 0.0492 0.0322 3.0485 13.2771 2.2868 5.7011 1.5463 0.3239 0.8670 32.9089 0.2508 'International Tables Vol C 4.2.6.8 and 6.1.1.4'
F 0.0727 0.0534 3.5392 10.2825 2.6412 4.2944 1.5170 0.2615 1.0243 26.1476 0.2776 'International Tables Vol C 4.2.6.8 and 6.1.1.4'
P 0.2955 0.4335 6.4345 1.9067 4.1791 27.1570 1.7800 0.5260 1.4908 68.1645 1.1149 'International Tables Vol C 4.2.6.8 and 6.1.1.4'
Cu -1.9646 0.5888 13.3380 3.5828 7.1676 0.2470 5.6158 11.3966 1.6735 64.8126 1.1910 'International Tables Vol C 4.2.6.8 and 6.1.1.4'

loop_
_geom_angle_atom_site_label_1
_geom_angle_atom_site_label_2
_geom_angle_atom_site_label_3
_geom_angle
_geom_angle_publ_flag
N41 Cu1 N48 79.78(4) yes
N41 Cu1 P1 110.28(3) yes
N48 Cu1 P1 129.54(3) yes
N41 Cu1 P2 94.10(3) yes
N48 Cu1 P2 106.31(3) yes
P1 Cu1 P2 121.334(15) yes
C4 C3 C8 118.76(13) yes
C4 C3 P2 117.30(11) yes
C8 C3 P2 122.89(11) yes
C3 C4 C5 120.44(14) yes
C3 C4 H41 119.4 no
C5 C4 H41 120.2 no
C4 C5 C6 120.17(15) yes
C4 C5 H51 119.8 no
C6 C5 H51 120.1 no
C5 C6 C7 119.85(14) yes
C5 C6 H61 120.5 no
C7 C6 H61 119.7 no
C6 C7 C8 120.39(15) yes
C6 C7 H71 120.6 no
C8 C7 H71 119.0 no
C3 C8 C7 120.39(14) yes
C3 C8 H81 119.6 no
C7 C8 H81 120.1 no
C10 C9 C34 117.97(13) yes
C10 C9 P2 120.16(11) yes
C34 C9 P2 121.88(11) yes
C9 C10 C31 121.52(14) yes
C9 C10 O11 119.94(12) yes
C31 C10 O11 118.52(13) yes
C13 C12 C17 121.77(14) yes
C13 C12 O11 122.44(14) yes
C17 C12 O11 115.79(13) yes
C12 C13 C14 118.92(17) yes
C12 C13 H131 120.5 no
C14 C13 H131 120.5 no
C13 C14 C15 120.68(17) yes
C13 C14 H141 119.3 no
C15 C14 H141 120.1 no
C14 C15 C16 119.80(15) yes
C14 C15 H151 120.1 no
C16 C15 H151 120.1 no
C15 C16 C17 120.80(16) yes
C15 C16 H161 118.9 no
C17 C16 H161 120.3 no
C16 C17 C12 117.92(14) yes
C16 C17 P1 122.83(12) yes
C12 C17 P1 118.47(11) yes
C20 C19 C24 119.41(15) yes
C20 C19 P1 123.11(12) yes
C24 C19 P1 117.40(12) yes
C19 C20 C21 119.88(17) yes
C19 C20 H201 119.3 no
C21 C20 H201 120.8 no
C20 C21 C22 120.42(17) yes
C20 C21 H211 119.6 no
C22 C21 H211 120.0 no
C21 C22 C23 119.90(16) yes
C21 C22 H221 120.6 no
C23 C22 H221 119.5 no
C22 C23 C24 119.75(18) yes
C22 C23 H231 120.3 no
C24 C23 H231 120.0 no
C19 C24 C23 120.57(17) yes
C19 C24 H241 119.5 no
C23 C24 H241 119.9 no
C26 C25 C30 119.13(14) yes
C26 C25 P1 117.63(11) yes
C30 C25 P1 123.23(12) yes
C25 C26 C27 120.41(14) yes
C25 C26 H261 120.6 no
C27 C26 H261 119.0 no
C26 C27 C28 120.09(15) yes
C26 C27 H271 119.9 no
C28 C27 H271 120.0 no
C27 C28 C29 119.69(15) yes
C27 C28 H281 120.6 no
C29 C28 H281 119.7 no
C28 C29 C30 120.34(16) yes
C28 C29 H291 119.1 no
C30 C29 H291 120.6 no
C25 C30 C29 120.33(16) yes
C25 C30 H301 119.9 no
C29 C30 H301 119.8 no
C10 C31 C32 119.26(14) yes
C10 C31 H311 118.9 no
C32 C31 H311 121.9 no
C31 C32 C33 120.36(14) yes
C31 C32 H321 119.4 no
C33 C32 H321 120.3 no
C32 C33 C34 119.85(15) yes
C32 C33 H331 120.1 no
C34 C33 H331 120.1 no
C9 C34 C33 120.98(14) yes
C9 C34 H341 119.3 no
C33 C34 H341 119.7 no
C36 C35 C40 119.32(14) yes
C36 C35 P2 123.88(13) yes
C40 C35 P2 116.74(12) yes
C35 C36 C37 119.71(18) yes
C35 C36 H361 120.4 no
C37 C36 H361 119.9 no
C36 C37 C38 120.54(18) yes
C36 C37 H371 120.9 no
C38 C37 H371 118.6 no
C37 C38 C39 119.83(15) yes
C37 C38 H381 119.9 no
C39 C38 H381 120.3 no
C38 C39 C40 120.35(18) yes
C38 C39 H391 120.8 no
C40 C39 H391 118.8 no
C35 C40 C39 120.24(17) yes
C35 C40 H401 120.2 no
C39 C40 H401 119.6 no
C43 C42 N41 122.57(13) yes
C43 C42 H421 119.2 no
N41 C42 H421 118.2 no
C42 C43 C44 118.45(14) yes
C42 C43 H431 120.3 no
C44 C43 H431 121.2 no
C43 C44 C45 119.56(14) yes
C43 C44 H441 120.3 no
C45 C44 H441 120.1 no
C44 C45 C46 118.55(14) yes
C44 C45 H451 120.9 no
C46 C45 H451 120.5 no
C45 C46 C47 122.27(13) yes
C45 C46 N41 122.03(13) yes
C47 C46 N41 115.66(12) yes
C46 C47 C52 120.69(12) yes
C46 C47 N48 116.69(12) yes
C52 C47 N48 122.62(13) yes
C50 C49 C53 118.65(12) yes
C50 C49 N48 122.16(13) yes
C53 C49 N48 119.18(12) yes
C49 C50 C51 119.32(13) yes
C49 C50 H501 120.0 no
C51 C50 H501 120.7 no
C50 C51 C52 119.01(13) yes
C50 C51 H511 120.4 no
C52 C51 H511 120.6 no
C47 C52 C51 118.99(13) yes
C47 C52 H521 120.7 no
C51 C52 H521 120.3 no
C49 C53 C58 119.79(12) yes
C49 C53 N54 117.17(12) yes
C58 C53 N54 122.94(13) yes
C56 C55 N54 123.96(14) yes
C56 C55 H551 118.5 no
N54 C55 H551 117.6 no
C55 C56 C57 118.37(14) yes
C55 C56 H561 120.4 no
C57 C56 H561 121.3 no
C56 C57 C58 118.72(14) yes
C56 C57 H571 119.9 no
C58 C57 H571 121.4 no
C53 C58 C57 119.08(13) yes
C53 C58 H581 119.8 no
C57 C58 H581 121.1 no
C46 N41 C42 118.82(12) yes
C46 N41 Cu1 112.59(9) yes
C42 N41 Cu1 125.82(9) yes
C47 N48 C49 117.83(11) yes
C47 N48 Cu1 113.14(9) yes
C49 N48 Cu1 128.95(9) yes
C53 N54 C55 116.91(13) yes
C10 O11 C12 116.82(11) yes
C25 P1 C19 101.78(7) yes
C25 P1 C17 101.93(7) yes
C19 P1 C17 106.21(7) yes
C25 P1 Cu1 121.24(5) yes
C19 P1 Cu1 113.80(5) yes
C17 P1 Cu1 110.33(5) yes
C9 P2 C3 103.54(7) yes
C9 P2 C35 100.59(6) yes
C3 P2 C35 106.20(7) yes
C9 P2 Cu1 118.00(5) yes
C3 P2 Cu1 105.14(4) yes
C35 P2 Cu1 121.61(5) yes
N99 Cu59 N102 76.56(4) yes
N99 Cu59 N105 147.17(4) yes
N102 Cu59 N105 70.62(4) yes
N99 Cu59 P3 106.09(3) yes
N102 Cu59 P3 109.48(3) yes
N105 Cu59 P3 85.52(3) yes
N99 Cu59 P4 104.54(3) yes
N102 Cu59 P4 125.21(3) yes
N105 Cu59 P4 94.22(3) yes
P3 Cu59 P4 121.782(15) yes
C62 C61 C66 119.35(13) yes
C62 C61 P3 117.87(11) yes
C66 C61 P3 122.62(11) yes
C61 C62 C63 119.62(15) yes
C61 C62 H621 119.8 no
C63 C62 H621 120.5 no
C62 C63 C64 120.42(16) yes
C62 C63 H631 118.9 no
C64 C63 H631 120.6 no
C63 C64 C65 120.05(15) yes
C63 C64 H641 119.7 no
C65 C64 H641 120.2 no
C64 C65 C66 120.41(16) yes
C64 C65 H651 120.1 no
C66 C65 H651 119.5 no
C61 C66 C65 120.10(15) yes
C61 C66 H661 120.2 no
C65 C66 H661 119.7 no
C68 C67 C72 119.08(13) yes
C68 C67 P3 123.73(11) yes
C72 C67 P3 117.00(11) yes
C67 C68 C69 120.25(14) yes
C67 C68 H681 120.5 no
C69 C68 H681 119.2 no
C68 C69 C70 120.19(15) yes
C68 C69 H691 119.3 no
C70 C69 H691 120.5 no
C69 C70 C71 119.92(15) yes
C69 C70 H701 120.1 no
C71 C70 H701 119.9 no
C70 C71 C72 120.20(15) yes
C70 C71 H711 119.8 no
C72 C71 H711 120.0 no
C67 C72 C71 120.30(15) yes
C67 C72 H721 119.2 no
C71 C72 H721 120.5 no
C74 C73 C98 117.62(12) yes
C74 C73 P3 119.81(10) yes
C98 C73 P3 122.45(10) yes
C73 C74 C95 122.25(13) yes
C73 C74 O75 119.59(12) yes
C95 C74 O75 118.11(12) yes
C77 C76 C81 121.85(13) yes
C77 C76 O75 123.80(13) yes
C81 C76 O75 114.35(12) yes
C76 C77 C78 118.98(14) yes
C76 C77 H771 120.8 no
C78 C77 H771 120.2 no
C77 C78 C79 120.52(14) yes
C77 C78 H781 119.5 no
C79 C78 H781 120.0 no
C78 C79 C80 119.88(14) yes
C78 C79 H791 119.9 no
C80 C79 H791 120.2 no
C79 C80 C81 120.67(14) yes
C79 C80 H801 119.7 no
C81 C80 H801 119.7 no
C76 C81 C80 118.07(13) yes
C76 C81 P4 116.95(10) yes
C80 C81 P4 123.91(11) yes
C84 C83 C88 119.24(14) yes
C84 C83 P4 117.16(11) yes
C88 C83 P4 123.60(12) yes
C83 C84 C85 120.39(15) yes
C83 C84 H841 119.1 no
C85 C84 H841 120.5 no
C84 C85 C86 120.09(15) yes
C84 C85 H851 120.2 no
C86 C85 H851 119.7 no
C85 C86 C87 119.99(15) yes
C85 C86 H861 119.9 no
C87 C86 H861 120.1 no
C86 C87 C88 120.17(16) yes
C86 C87 H871 120.0 no
C88 C87 H871 119.8 no
C87 C88 C83 120.12(15) yes
C87 C88 H881 120.5 no
C83 C88 H881 119.3 no
C90 C89 C94 118.53(13) yes
C90 C89 P4 119.87(11) yes
C94 C89 P4 121.60(11) yes
C89 C90 C91 120.71(14) yes
C89 C90 H901 119.6 no
C91 C90 H901 119.7 no
C90 C91 C92 120.11(15) yes
C90 C91 H911 120.2 no
C92 C91 H911 119.7 no
C91 C92 C93 119.80(14) yes
C91 C92 H921 121.0 no
C93 C92 H921 119.2 no
C92 C93 C94 120.18(15) yes
C92 C93 H931 119.6 no
C94 C93 H931 120.2 no
C89 C94 C93 120.64(15) yes
C89 C94 H941 119.5 no
C93 C94 H941 119.9 no
C74 C95 C96 118.94(14) yes
C74 C95 H951 120.4 no
C96 C95 H951 120.7 no
C95 C96 C97 120.20(14) yes
C95 C96 H961 119.9 no
C97 C96 H961 119.9 no
C96 C97 C98 120.23(14) yes
C96 C97 H971 119.6 no
C98 C97 H971 120.1 no
C73 C98 C97 120.72(13) yes
C73 C98 H981 119.4 no
C97 C98 H981 119.9 no
C101 C100 C113 122.06(14) yes
C101 C100 N99 116.25(12) yes
C113 C100 N99 121.68(14) yes
C100 C101 C112 121.74(13) yes
C100 C101 N102 116.33(12) yes
C112 C101 N102 121.93(13) yes
C104 C103 C110 120.71(13) yes
C104 C103 N102 117.25(12) yes
C110 C103 N102 122.03(13) yes
C103 C104 C109 121.24(13) yes
C103 C104 N105 116.24(12) yes
C109 C104 N105 122.52(14) yes
C107 C106 N105 122.83(15) yes
C107 C106 H1061 119.6 no
N105 C106 H1061 117.6 no
C106 C107 C108 118.45(15) yes
C106 C107 H1071 119.9 no
C108 C107 H1071 121.6 no
C107 C108 C109 119.35(15) yes
C107 C108 H1081 120.0 no
C109 C108 H1081 120.6 no
C104 C109 C108 118.55(15) yes
C104 C109 H1091 120.7 no
C108 C109 H1091 120.8 no
C103 C110 C111 118.96(14) yes
C103 C110 H1101 120.4 no
C111 C110 H1101 120.6 no
C110 C111 C112 119.38(14) yes
C110 C111 H1111 119.7 no
C112 C111 H1111 120.9 no
C101 C112 C111 118.96(15) yes
C101 C112 H1121 120.1 no
C111 C112 H1121 121.0 no
C100 C113 C114 119.64(16) yes
C100 C113 H1131 119.1 no
C114 C113 H1131 121.3 no
C113 C114 C115 118.99(15) yes
C113 C114 H1141 120.4 no
C115 C114 H1141 120.6 no
C114 C115 C116 118.22(15) yes
C114 C115 H1151 121.2 no
C116 C115 H1151 120.6 no
C115 C116 N99 123.67(14) yes
C115 C116 H1161 119.4 no
N99 C116 H1161 116.9 no
Cu59 N99 C116 128.60(10) yes
Cu59 N99 C100 112.56(9) yes
C116 N99 C100 117.80(12) yes
C103 N102 C101 118.65(12) yes
C103 N102 Cu59 124.23(9) yes
C101 N102 Cu59 117.04(9) yes
C104 N105 C106 118.28(13) yes
C104 N105 Cu59 106.04(9) yes
C106 N105 Cu59 129.79(10) yes
C74 O75 C76 118.41(11) yes
C73 P3 C61 98.49(6) yes
C73 P3 C67 103.74(6) yes
C61 P3 C67 102.69(6) yes
C73 P3 Cu59 123.03(5) yes
C61 P3 Cu59 118.10(5) yes
C67 P3 Cu59 108.26(4) yes
C89 P4 C83 100.66(6) yes
C89 P4 C81 102.28(6) yes
C83 P4 C81 106.65(7) yes
C89 P4 Cu59 123.23(5) yes
C83 P4 Cu59 117.41(5) yes
C81 P4 Cu59 104.78(5) yes
F7 P6 F8 89.13(6) yes
F7 P6 F9 179.54(6) yes
F8 P6 F9 91.32(6) yes
F7 P6 F10 90.03(5) yes
F8 P6 F10 178.27(6) yes
F9 P6 F10 89.52(5) yes
F7 P6 F11 90.23(7) yes
F8 P6 F11 89.50(6) yes
F9 P6 F11 89.85(6) yes
F10 P6 F11 88.99(5) yes
F7 P6 F12 89.63(7) yes
F8 P6 F12 90.86(6) yes
F9 P6 F12 90.29(6) yes
F10 P6 F12 90.65(6) yes
F11 P6 F12 179.61(6) yes
F1 P5 F2 90.00(7) yes
F1 P5 F3 179.79(7) yes
F2 P5 F3 90.21(7) yes
F1 P5 F4 89.82(6) yes
F2 P5 F4 179.61(7) yes
F3 P5 F4 89.97(6) yes
F1 P5 F5 89.85(7) yes
F2 P5 F5 90.24(6) yes
F3 P5 F5 90.17(6) yes
F4 P5 F5 90.11(6) yes
F1 P5 F6 90.31(6) yes
F2 P5 F6 89.07(6) yes
F3 P5 F6 89.68(6) yes
F4 P5 F6 90.58(6) yes
F5 P5 F6 179.29(7) yes
F101 P105 F102 90.02(9) yes
F101 P105 F103 179.96(10) yes
F102 P105 F103 89.95(9) yes
F101 P105 F104 90.02(9) yes
F102 P105 F104 179.96(10) yes
F103 P105 F104 90.01(9) yes
F101 P105 F105 89.98(9) yes
F102 P105 F105 90.01(9) yes
F103 P105 F105 89.99(9) yes
F104 P105 F105 89.98(9) yes
F101 P105 F106 90.02(9) yes
F102 P105 F106 89.98(9) yes
F103 P105 F106 90.00(9) yes
F104 P105 F106 90.03(9) yes
F105 P105 F106 179.99(10) yes

loop_
_geom_bond_atom_site_label_1
_geom_bond_atom_site_label_2
_geom_bond_distance
_geom_bond_publ_flag
Cu1 N41 2.1117(11) yes
Cu1 N48 2.0901(11) yes
Cu1 P1 2.2190(4) yes
Cu1 P2 2.3001(4) yes
C3 C4 1.400(2) yes
C3 C8 1.395(2) yes
C3 P2 1.8275(14) yes
C4 C5 1.389(2) yes
C4 H41 0.959 no
C5 C6 1.387(2) yes
C5 H51 0.953 no
C6 C7 1.382(3) yes
C6 H61 0.949 no
C7 C8 1.391(2) yes
C7 H71 0.952 no
C8 H81 0.954 no
C9 C10 1.393(2) yes
C9 C34 1.401(2) yes
C9 P2 1.8405(14) yes
C10 C31 1.396(2) yes
C10 O11 1.3948(18) yes
C12 C13 1.384(2) yes
C12 C17 1.398(2) yes
C12 O11 1.3897(17) yes
C13 C14 1.393(2) yes
C13 H131 0.959 no
C14 C15 1.383(3) yes
C14 H141 0.940 no
C15 C16 1.390(3) yes
C15 H151 0.942 no
C16 C17 1.401(2) yes
C16 H161 0.959 no
C17 P1 1.8273(15) yes
C19 C20 1.389(2) yes
C19 C24 1.393(2) yes
C19 P1 1.8324(15) yes
C20 C21 1.398(2) yes
C20 H201 0.952 no
C21 C22 1.384(3) yes
C21 H211 0.945 no
C22 C23 1.389(3) yes
C22 H221 0.945 no
C23 C24 1.393(2) yes
C23 H231 0.944 no
C24 H241 0.961 no
C25 C26 1.390(2) yes
C25 C30 1.391(2) yes
C25 P1 1.8334(14) yes
C26 C27 1.392(2) yes
C26 H261 0.964 no
C27 C28 1.382(2) yes
C27 H271 0.953 no
C28 C29 1.388(3) yes
C28 H281 0.948 no
C29 C30 1.385(3) yes
C29 H291 0.938 no
C30 H301 0.955 no
C31 C32 1.386(2) yes
C31 H311 0.944 no
C32 C33 1.388(2) yes
C32 H321 0.951 no
C33 C34 1.390(2) yes
C33 H331 0.947 no
C34 H341 0.964 no
C35 C36 1.395(2) yes
C35 C40 1.393(2) yes
C35 P2 1.8252(14) yes
C36 C37 1.391(2) yes
C36 H361 0.959 no
C37 C38 1.386(3) yes
C37 H371 0.939 no
C38 C39 1.375(3) yes
C38 H381 0.943 no
C39 C40 1.390(2) yes
C39 H391 0.962 no
C40 H401 0.955 no
C42 C43 1.391(2) yes
C42 N41 1.3350(19) yes
C42 H421 0.943 no
C43 C44 1.383(2) yes
C43 H431 0.953 no
C44 C45 1.383(2) yes
C44 H441 0.938 no
C45 C46 1.395(2) yes
C45 H451 0.952 no
C46 C47 1.4868(19) yes
C46 N41 1.3441(18) yes
C47 C52 1.392(2) yes
C47 N48 1.3517(18) yes
C49 C50 1.3957(19) yes
C49 C53 1.4899(19) yes
C49 N48 1.3501(18) yes
C50 C51 1.380(2) yes
C50 H501 0.951 no
C51 C52 1.380(2) yes
C51 H511 0.947 no
C52 H521 0.947 no
C53 C58 1.395(2) yes
C53 N54 1.3407(18) yes
C55 C56 1.390(2) yes
C55 N54 1.3407(19) yes
C55 H551 0.949 no
C56 C57 1.381(2) yes
C56 H561 0.941 no
C57 C58 1.383(2) yes
C57 H571 0.954 no
C58 H581 0.958 no
Cu59 N99 2.2310(12) yes
Cu59 N102 2.0923(11) yes
Cu59 N105 2.6021(12) yes
Cu59 P3 2.2925(4) yes
Cu59 P4 2.2725(4) yes
C61 C62 1.396(2) yes
C61 C66 1.396(2) yes
C61 P3 1.8317(14) yes
C62 C63 1.398(2) yes
C62 H621 0.984 no
C63 C64 1.376(3) yes
C63 H631 0.930 no
C64 C65 1.381(3) yes
C64 H641 0.936 no
C65 C66 1.386(2) yes
C65 H651 0.963 no
C66 H661 0.953 no
C67 C68 1.389(2) yes
C67 C72 1.397(2) yes
C67 P3 1.8267(14) yes
C68 C69 1.392(2) yes
C68 H681 0.945 no
C69 C70 1.383(3) yes
C69 H691 0.953 no
C70 C71 1.382(3) yes
C70 H701 0.943 no
C71 C72 1.387(2) yes
C71 H711 0.945 no
C72 H721 0.960 no
C73 C74 1.388(2) yes
C73 C98 1.402(2) yes
C73 P3 1.8390(14) yes
C74 C95 1.391(2) yes
C74 O75 1.3931(17) yes
C76 C77 1.382(2) yes
C76 C81 1.402(2) yes
C76 O75 1.3843(17) yes
C77 C78 1.394(2) yes
C77 H771 0.953 no
C78 C79 1.384(2) yes
C78 H781 0.945 no
C79 C80 1.397(2) yes
C79 H791 0.959 no
C80 C81 1.393(2) yes
C80 H801 0.956 no
C81 P4 1.8275(14) yes
C83 C84 1.396(2) yes
C83 C88 1.387(2) yes
C83 P4 1.8297(15) yes
C84 C85 1.391(2) yes
C84 H841 0.957 no
C85 C86 1.382(3) yes
C85 H851 0.947 no
C86 C87 1.384(3) yes
C86 H861 0.949 no
C87 C88 1.398(2) yes
C87 H871 0.949 no
C88 H881 0.951 no
C89 C90 1.389(2) yes
C89 C94 1.394(2) yes
C89 P4 1.8433(14) yes
C90 C91 1.398(2) yes
C90 H901 0.947 no
C91 C92 1.378(2) yes
C91 H911 0.953 no
C92 C93 1.385(3) yes
C92 H921 0.949 no
C93 C94 1.392(2) yes
C93 H931 0.964 no
C94 H941 0.951 no
C95 C96 1.385(2) yes
C95 H951 0.947 no
C96 C97 1.386(2) yes
C96 H961 0.947 no
C97 C98 1.389(2) yes
C97 H971 0.946 no
C98 H981 0.954 no
C100 C101 1.492(2) yes
C100 C113 1.387(2) yes
C100 N99 1.3381(19) yes
C101 C112 1.396(2) yes
C101 N102 1.3448(19) yes
C103 C104 1.489(2) yes
C103 C110 1.392(2) yes
C103 N102 1.3504(18) yes
C104 C109 1.394(2) yes
C104 N105 1.3384(19) yes
C106 C107 1.389(2) yes
C106 N105 1.338(2) yes
C106 H1061 0.956 no
C107 C108 1.383(3) yes
C107 H1071 0.949 no
C108 C109 1.381(2) yes
C108 H1081 0.933 no
C109 H1091 0.959 no
C110 C111 1.379(2) yes
C110 H1101 0.949 no
C111 C112 1.382(2) yes
C111 H1111 0.941 no
C112 H1121 0.944 no
C113 C114 1.382(3) yes
C113 H1131 0.939 no
C114 C115 1.369(3) yes
C114 H1141 0.948 no
C115 C116 1.381(2) yes
C115 H1151 0.946 no
C116 N99 1.3419(19) yes
C116 H1161 0.957 no
P6 F7 1.5957(11) yes
P6 F8 1.6015(9) yes
P6 F9 1.5978(10) yes
P6 F10 1.6084(9) yes
P6 F11 1.5943(10) yes
P6 F12 1.5859(10) yes
P5 F1 1.5874(14) yes
P5 F2 1.5896(15) yes
P5 F3 1.5899(15) yes
P5 F4 1.5865(15) yes
P5 F5 1.5929(14) yes
P5 F6 1.5951(13) yes
P105 F101 1.566(8) yes
P105 F102 1.588(9) yes
P105 F103 1.540(9) yes
P105 F104 1.578(9) yes
P105 F105 1.554(8) yes
P105 F106 1.587(8) yes

loop_
_geom_hbond_atom_site_label_D
_geom_hbond_atom_site_label_H
_geom_hbond_atom_site_label_A
_geom_hbond_angle_DHA
_geom_hbond_distance_DH
_geom_hbond_distance_HA
_geom_hbond_distance_DA
_geom_hbond_publ_flag
C90 H901 N99 157.53(4) 0.947 2.552 3.446(2) yes
